data_2233270
loop_
_publ_author_name
'Yang, Qi'
'Xu, Ning'
'Zhu, Kai'
'Lv, Xiaoping'
'Han, Ping-fang'

_publ_section_title
;
 5-Bromo-<i>N</i>-methylpyrimidin-2-amine
;
_journal_coeditor_code PV2488
_journal_issue 1
_journal_name_full 'Acta Crystallographica Section E'
_journal_page_first o111
_journal_paper_doi 10.1107/S1600536811051531
_journal_volume 68
_journal_year 2012
_chemical_formula_iupac 'C5 H6 Br N3'
_chemical_formula_moiety 'C5 H6 Br N3'
_chemical_formula_sum 'C5 H6 Br N3'
_chemical_formula_weight 188.04
_chemical_name_systematic
;
5-Bromo-<i>N</i>-methylpyrimidin-2-amine
;
_space_group_IT_number 2
_symmetry_cell_setting triclinic
_symmetry_space_group_name_Hall '-P 1'
_symmetry_space_group_name_H-M 'P -1'
_atom_sites_solution_hydrogens geom
_atom_sites_solution_primary direct
_atom_sites_solution_secondary difmap
_audit_creation_method SHELXL-97
_cell_angle_alpha 61.57(3)
_cell_angle_beta 83.84(3)
_cell_angle_gamma 87.45(3)
_cell_formula_units_Z 2
_cell_length_a 3.9900(8)
_cell_length_b 9.862(2)
_cell_length_c 10.006(2)
_cell_measurement_reflns_used 25
_cell_measurement_temperature 293(2)
_cell_measurement_theta_max 14
_cell_measurement_theta_min 9
_cell_volume 344.24(16)
_computing_cell_refinement 'CAD-4 Software (Enraf--Nonius, 1989)'
_computing_data_collection 'CAD-4 Software (Enraf--Nonius, 1989)'
_computing_data_reduction 'XCAD4 (Harms & Wocadlo, 1995)'
_computing_molecular_graphics 'PLATON (Spek, 2009)'
_computing_publication_material 'SHELXL97 (Sheldrick, 2008)'
_computing_structure_refinement 'SHELXL97 (Sheldrick, 2008)'
_computing_structure_solution 'SHELXS97 (Sheldrick, 2008)'
_diffrn_ambient_temperature 293(2)
_diffrn_measured_fraction_theta_full 1.000
_diffrn_measured_fraction_theta_max 1.000
_diffrn_measurement_device_type 'Enraf--Nonius CAD-4'
_diffrn_measurement_method \w/2\q
_diffrn_radiation_monochromator graphite
_diffrn_radiation_source 'fine-focus sealed tube'
_diffrn_radiation_type MoK\a
_diffrn_radiation_wavelength 0.71073
_diffrn_reflns_av_R_equivalents 0.0887
_diffrn_reflns_av_sigmaI/netI 0.0944
_diffrn_reflns_limit_h_max 4
_diffrn_reflns_limit_h_min 0
_diffrn_reflns_limit_k_max 11
_diffrn_reflns_limit_k_min -11
_diffrn_reflns_limit_l_max 11
_diffrn_reflns_limit_l_min -11
_diffrn_reflns_number 1454
_diffrn_reflns_theta_full 25.37
_diffrn_reflns_theta_max 25.37
_diffrn_reflns_theta_min 2.33
_diffrn_standards_decay_% 1
_diffrn_standards_interval_count 200
_diffrn_standards_interval_time 120
_diffrn_standards_number 3
_exptl_absorpt_coefficient_mu 5.880
_exptl_absorpt_correction_T_max 0.7576
_exptl_absorpt_correction_T_min 0.5909
_exptl_absorpt_correction_type psi-scan
_exptl_absorpt_process_details '(North <i>et al.</i>, 1968)'
_exptl_crystal_colour Colorless
_exptl_crystal_density_diffrn 1.814
_exptl_crystal_density_method 'not measured'
_exptl_crystal_description Block
_exptl_crystal_F_000 184
_exptl_crystal_size_max 0.10
_exptl_crystal_size_mid 0.05
_exptl_crystal_size_min 0.05
_refine_diff_density_max 0.404
_refine_diff_density_min -0.393
_refine_ls_extinction_method none
_refine_ls_goodness_of_fit_ref 1.002
_refine_ls_hydrogen_treatment constr
_refine_ls_matrix_type full
_refine_ls_number_parameters 82
_refine_ls_number_reflns 1260
_refine_ls_number_restraints 0
_refine_ls_restrained_S_all 1.002
_refine_ls_R_factor_all 0.1171
_refine_ls_R_factor_gt 0.0556
_refine_ls_shift/su_max 0.000
_refine_ls_shift/su_mean 0.000
_refine_ls_structure_factor_coef Fsqd
_refine_ls_weighting_details 'calc w=1/[\s^2^(Fo^2^)+(0.0385P)^2^] where P=(Fo^2^+2Fc^2^)/3'
_refine_ls_weighting_scheme calc
_refine_ls_wR_factor_gt 0.0882
_refine_ls_wR_factor_ref 0.1004
_reflns_number_gt 714
_reflns_number_total 1260
_reflns_threshold_expression I>2sigma(I)
_cod_data_source_file pv2488.cif
_cod_data_source_block I
_cod_database_code 2233270
_cod_database_fobs_code 2233270

loop_
_symmetry_equiv_pos_as_xyz
'x, y, z'
'-x, -y, -z'

loop_
_atom_site_type_symbol
_atom_site_label
_atom_site_fract_x
_atom_site_fract_y
_atom_site_fract_z
_atom_site_U_iso_or_equiv
_atom_site_adp_type
_atom_site_calc_flag
_atom_site_refinement_flags
_atom_site_occupancy
_atom_site_symmetry_multiplicity
Br Br 0.15554(17) 0.32133(9) 0.25400(8) 0.0790(4) Uani d . 1 1
N N1 -0.2779(12) 0.9216(6) 0.1902(5) 0.0673(15) Uani d . 1 1
H H1A -0.2201 1.0018 0.1048 0.081 Uiso calc R 1 1
C C1 -0.4717(15) 0.9457(7) 0.3050(7) 0.080(2) Uani d . 1 1
H H1B -0.5157 1.0538 0.2663 0.120 Uiso calc R 1 1
H H1C -0.3489 0.9094 0.3930 0.120 Uiso calc R 1 1
H H1D -0.6814 0.8903 0.3330 0.120 Uiso calc R 1 1
N N2 0.0176(11) 0.7834(5) 0.0874(5) 0.0545(13) Uani d . 1 1
C C2 -0.1772(14) 0.7836(7) 0.2042(7) 0.0494(15) Uani d . 1 1
N N3 -0.2888(11) 0.6545(6) 0.3321(5) 0.0549(13) Uani d . 1 1
C C3 0.1196(13) 0.6469(7) 0.1010(7) 0.0592(16) Uani d . 1 1
H H3A 0.2605 0.6407 0.0239 0.071 Uiso calc R 1 1
C C4 0.0086(14) 0.5125(7) 0.2352(7) 0.0535(16) Uani d . 1 1
C C5 -0.1934(14) 0.5251(7) 0.3455(7) 0.0574(17) Uani d . 1 1
H H5A -0.2648 0.4360 0.4340 0.069 Uiso calc R 1 1

loop_
_atom_site_aniso_label
_atom_site_aniso_U_11
_atom_site_aniso_U_22
_atom_site_aniso_U_33
_atom_site_aniso_U_12
_atom_site_aniso_U_13
_atom_site_aniso_U_23
Br 0.0629(5) 0.0737(5) 0.0811(6) -0.0023(3) 0.0026(3) -0.0229(4)
N1 0.059(3) 0.064(4) 0.049(3) -0.015(3) 0.015(3) -0.006(3)
C1 0.082(5) 0.050(4) 0.077(5) -0.001(3) 0.037(4) -0.015(4)
N2 0.048(3) 0.061(3) 0.042(3) 0.003(2) 0.015(2) -0.019(3)
C2 0.049(4) 0.060(4) 0.042(4) 0.000(3) -0.009(3) -0.025(3)
N3 0.048(3) 0.049(3) 0.041(3) -0.013(2) 0.013(2) -0.002(3)
C3 0.039(3) 0.074(4) 0.058(4) -0.001(3) 0.013(3) -0.028(4)
C4 0.046(4) 0.061(4) 0.047(4) 0.004(3) -0.006(3) -0.020(3)
C5 0.054(4) 0.044(4) 0.053(4) -0.010(3) -0.006(3) -0.005(3)

loop_
_atom_type_symbol
_atom_type_description
_atom_type_scat_dispersion_real
_atom_type_scat_dispersion_imag
_atom_type_scat_source
C C 0.0033 0.0016 'International Tables Vol C Tables 4.2.6.8 and 6.1.1.4'
H H 0.0000 0.0000 'International Tables Vol C Tables 4.2.6.8 and 6.1.1.4'
N N 0.0061 0.0033 'International Tables Vol C Tables 4.2.6.8 and 6.1.1.4'
Br Br -0.2901 2.4595 'International Tables Vol C Tables 4.2.6.8 and 6.1.1.4'

loop_
_geom_angle_atom_site_label_1
_geom_angle_atom_site_label_2
_geom_angle_atom_site_label_3
_geom_angle
C2 N1 C1 125.5(5)
C2 N1 H1A 117.2
C1 N1 H1A 117.2
N1 C1 H1B 109.5
N1 C1 H1C 109.5
H1B C1 H1C 109.5
N1 C1 H1D 109.5
H1B C1 H1D 109.5
H1C C1 H1D 109.5
C2 N2 C3 117.5(5)
N2 C2 N1 117.3(5)
N2 C2 N3 124.2(6)
N1 C2 N3 118.5(5)
C5 N3 C2 118.5(5)
N2 C3 C4 118.4(6)
N2 C3 H3A 120.8
C4 C3 H3A 120.8
C5 C4 C3 119.4(6)
C5 C4 Br 122.4(5)
C3 C4 Br 118.1(5)
N3 C5 C4 121.9(5)
N3 C5 H5A 119.1
C4 C5 H5A 119.1

loop_
_geom_bond_atom_site_label_1
_geom_bond_atom_site_label_2
_geom_bond_distance
Br C4 1.876(6)
N1 C2 1.347(7)
N1 C1 1.424(7)
N1 H1A 0.8600
C1 H1B 0.9600
C1 H1C 0.9600
C1 H1D 0.9600
N2 C2 1.333(7)
N2 C3 1.336(7)
C2 N3 1.354(7)
N3 C5 1.264(7)
C3 C4 1.409(8)
C3 H3A 0.9300
C4 C5 1.347(8)
C5 H5A 0.9300

loop_
_geom_hbond_atom_site_label_D
_geom_hbond_atom_site_label_H
_geom_hbond_atom_site_label_A
_geom_hbond_site_symmetry_A
_geom_hbond_distance_DH
_geom_hbond_distance_HA
_geom_hbond_distance_DA
_geom_hbond_angle_DHA
N1 H1A N2 2_575 0.8600 2.1900 3.035(7) 169.00
C1 H1B Br 1_465 0.9600 2.8500 3.751(8) 157.00
C5 H5A N3 2_466 0.9300 2.5900 3.357(7) 140.00

loop_
_geom_torsion_atom_site_label_1
_geom_torsion_atom_site_label_2
_geom_torsion_atom_site_label_3
_geom_torsion_atom_site_label_4
_geom_torsion
C3 N2 C2 N1 179.6(5)
C3 N2 C2 N3 -2.9(8)
C1 N1 C2 N2 -176.7(6)
C1 N1 C2 N3 5.7(8)
N2 C2 N3 C5 2.8(8)
N1 C2 N3 C5 -179.7(5)
C2 N2 C3 C4 1.7(8)
N2 C3 C4 C5 -0.5(9)
N2 C3 C4 Br -179.6(4)
C2 N3 C5 C4 -1.4(9)
C3 C4 C5 N3 0.4(9)
Br C4 C5 N3 179.4(4)

loop_
_cod_related_entry_id
_cod_related_entry_database
_cod_related_entry_code
1 ChemSpider 10368151
